data_7014074
loop_
_publ_author_name
'Bickley, Jamie F.'
'Copsey, May C.'
'Jeffery, John C.'
'Leedham, Angela P.'
'Russell, Christopher A.'
'Stalke, Dietmar'
'Steiner, Alexander'
'Stey, Thomas'
'Zacchini, Stefano'

_publ_section_title
;
 From the tetra(amino) phosphonium cation, [P(NHPh)4]+, to the
 tetra(imino) phosphate trianion, [P(NPh)4]3-, two-faced ligands that
 bind anions and cations.
;
_journal_issue 7
_journal_name_full 'Dalton transactions (Cambridge, England : 2003)'
_journal_page_first 989
_journal_page_last 995
_journal_paper_doi 10.1039/b400798k
_journal_year 2004
_chemical_formula_sum 'C40 H52 Cl Li4 N4 O4 P'
_chemical_formula_weight 747.04
_chemical_name_systematic
;
?
;
_space_group_IT_number 2
_symmetry_cell_setting triclinic
_symmetry_space_group_name_Hall '-P 1'
_symmetry_space_group_name_H-M 'P -1'
_atom_sites_solution_hydrogens geom
_atom_sites_solution_primary direct
_atom_sites_solution_secondary difmap
_audit_creation_method SHELXL-97
_cell_angle_alpha 85.131(4)
_cell_angle_beta 80.666(4)
_cell_angle_gamma 80.165(5)
_cell_formula_units_Z 4
_cell_length_a 11.554(3)
_cell_length_b 16.624(4)
_cell_length_c 21.304(5)
_cell_measurement_temperature 150(2)
_cell_volume 3971.5(17)
_computing_structure_refinement 'SHELXL-97 (Sheldrick, 1997)'
_computing_structure_solution 'SHELXS-97 (Sheldrick, 1990)'
_diffrn_ambient_temperature 150(2)
_diffrn_measured_fraction_theta_full 0.994
_diffrn_measured_fraction_theta_max 0.994
_diffrn_measurement_device_type 'Bruker APEX CCD'
_diffrn_radiation_monochromator graphite
_diffrn_radiation_source 'fine-focus sealed tube'
_diffrn_radiation_type MoK\a
_diffrn_radiation_wavelength 0.71073
_diffrn_reflns_av_R_equivalents 0.0885
_diffrn_reflns_av_sigmaI/netI 0.2091
_diffrn_reflns_limit_h_max 12
_diffrn_reflns_limit_h_min -10
_diffrn_reflns_limit_k_max 17
_diffrn_reflns_limit_k_min -17
_diffrn_reflns_limit_l_max 22
_diffrn_reflns_limit_l_min -22
_diffrn_reflns_number 16440
_diffrn_reflns_theta_full 22.49
_diffrn_reflns_theta_max 22.49
_diffrn_reflns_theta_min 0.97
_exptl_absorpt_coefficient_mu 0.181
_exptl_crystal_colour colourless
_exptl_crystal_density_diffrn 1.249
_exptl_crystal_density_method 'not measured'
_exptl_crystal_description needle
_exptl_crystal_F_000 1584
_exptl_crystal_size_max 0.4
_exptl_crystal_size_mid 0.2
_exptl_crystal_size_min 0.2
_refine_diff_density_max 0.264
_refine_diff_density_min -0.281
_refine_diff_density_rms 0.049
_refine_ls_extinction_method none
_refine_ls_goodness_of_fit_ref 0.799
_refine_ls_hydrogen_treatment mixed
_refine_ls_matrix_type full
_refine_ls_number_parameters 936
_refine_ls_number_reflns 10299
_refine_ls_number_restraints 3202
_refine_ls_restrained_S_all 0.940
_refine_ls_R_factor_all 0.1743
_refine_ls_R_factor_gt 0.0621
_refine_ls_shift/su_max 0.001
_refine_ls_shift/su_mean 0.000
_refine_ls_structure_factor_coef Fsqd
_refine_ls_weighting_details 'calc w=1/[\s^2^(Fo^2^)+(0.0452P)^2^+0.0000P] where P=(Fo^2^+2Fc^2^)/3'
_refine_ls_weighting_scheme calc
_refine_ls_wR_factor_gt 0.1163
_refine_ls_wR_factor_ref 0.1463
_reflns_number_gt 4001
_reflns_number_total 10299
_reflns_threshold_expression >2sigma(I)
_cod_data_source_file b400798k.txt
_cod_data_source_block 5Li4Clthf4
_cod_original_cell_volume 3971.7(16)
_cod_original_sg_symbol_H-M P-1
_cod_database_code 7014074

loop_
_symmetry_equiv_pos_as_xyz
'x, y, z'
'-x, -y, -z'

loop_
_atom_site_label
_atom_site_type_symbol
_atom_site_fract_x
_atom_site_fract_y
_atom_site_fract_z
_atom_site_U_iso_or_equiv
_atom_site_adp_type
_atom_site_occupancy
_atom_site_symmetry_multiplicity
_atom_site_calc_flag
_atom_site_refinement_flags
_atom_site_disorder_assembly
_atom_site_disorder_group
P1 P 0.65444(16) 0.39408(11) 0.28495(10) 0.0453(6) Uani 1 1 d . . .
N1 N 0.7552(4) 0.3409(3) 0.2353(2) 0.0422(15) Uani 1 1 d . . .
C11 C 0.8319(6) 0.3789(4) 0.1894(4) 0.0419(18) Uani 1 1 d U . .
C12 C 0.8776(6) 0.4487(4) 0.2007(3) 0.051(2) Uani 1 1 d U A .
H12 H 0.8552 0.4725 0.2408 0.061 Uiso 1 1 calc R . .
C13 C 0.9559(6) 0.4830(4) 0.1531(4) 0.059(2) Uani 1 1 d U . .
H13 H 0.9841 0.5312 0.1607 0.070 Uiso 1 1 calc R . .
C14 C 0.9918(7) 0.4493(5) 0.0969(4) 0.065(2) Uani 1 1 d U . .
H14 H 1.0453 0.4730 0.0649 0.078 Uiso 1 1 calc R . .
C15 C 0.9506(8) 0.3803(5) 0.0864(4) 0.080(3) Uani 1 1 d U . .
H15 H 0.9771 0.3554 0.0470 0.095 Uiso 1 1 calc R . .
C16 C 0.8711(7) 0.3459(5) 0.1318(4) 0.059(2) Uani 1 1 d U . .
H16 H 0.8432 0.2983 0.1228 0.071 Uiso 1 1 calc R . .
N2 N 0.5806(5) 0.3211(3) 0.3107(3) 0.0448(15) Uani 1 1 d . . .
C21 C 0.4854(7) 0.3272(5) 0.3584(4) 0.047(2) Uani 1 1 d U . .
C22 C 0.4556(7) 0.2555(5) 0.3920(4) 0.063(2) Uani 1 1 d U . .
H22 H 0.5036 0.2047 0.3815 0.076 Uiso 1 1 calc R . .
C23 C 0.3612(8) 0.2562(6) 0.4388(4) 0.075(3) Uani 1 1 d U . .
H23 H 0.3438 0.2059 0.4596 0.090 Uiso 1 1 calc R . .
C24 C 0.2894(7) 0.3282(7) 0.4570(4) 0.080(3) Uani 1 1 d U . .
H24 H 0.2232 0.3286 0.4899 0.097 Uiso 1 1 calc R . .
C25 C 0.3178(7) 0.3986(5) 0.4258(4) 0.070(2) Uani 1 1 d U . .
H25 H 0.2705 0.4492 0.4375 0.084 Uiso 1 1 calc R . .
C26 C 0.4126(6) 0.3988(5) 0.3778(3) 0.052(2) Uani 1 1 d U . .
H26 H 0.4288 0.4495 0.3573 0.062 Uiso 1 1 calc R . .
N3 N 0.7051(5) 0.4382(3) 0.3368(3) 0.0472(16) Uani 1 1 d . . .
C31 C 0.7795(6) 0.3952(5) 0.3764(4) 0.055(2) Uani 1 1 d U . .
C32 C 0.7970(6) 0.3111(5) 0.3899(3) 0.053(2) Uani 1 1 d U . .
H32 H 0.7544 0.2781 0.3709 0.064 Uiso 1 1 calc R . .
C33 C 0.8752(7) 0.2747(5) 0.4303(4) 0.069(2) Uani 1 1 d U . .
H33 H 0.8862 0.2169 0.4377 0.082 Uiso 1 1 calc R . .
C34 C 0.9371(7) 0.3188(7) 0.4599(4) 0.079(3) Uani 1 1 d U . .
H34 H 0.9913 0.2925 0.4871 0.095 Uiso 1 1 calc R . .
C35 C 0.9193(8) 0.4020(7) 0.4495(4) 0.092(3) Uani 1 1 d U . .
H35 H 0.9607 0.4342 0.4702 0.110 Uiso 1 1 calc R . .
C36 C 0.8417(7) 0.4391(5) 0.4093(4) 0.074(3) Uani 1 1 d U . .
H36 H 0.8297 0.4971 0.4035 0.088 Uiso 1 1 calc R . .
N4 N 0.5888(4) 0.4779(3) 0.2505(3) 0.0474(16) Uani 1 1 d . . .
C41 C 0.4918(6) 0.4837(4) 0.2201(3) 0.0479(19) Uani 1 1 d U . .
C42 C 0.4393(6) 0.5626(4) 0.2003(4) 0.071(2) Uani 1 1 d U . .
H42 H 0.4714 0.6083 0.2099 0.085 Uiso 1 1 calc R . .
C43 C 0.3452(7) 0.5762(5) 0.1681(4) 0.080(3) Uani 1 1 d U . .
H43 H 0.3123 0.6308 0.1566 0.096 Uiso 1 1 calc R . .
C44 C 0.2966(6) 0.5130(5) 0.1519(4) 0.067(2) Uani 1 1 d U . .
H44 H 0.2320 0.5225 0.1283 0.081 Uiso 1 1 calc R . .
C45 C 0.3440(6) 0.4361(4) 0.1707(3) 0.053(2) Uani 1 1 d U . .
H45 H 0.3102 0.3913 0.1608 0.063 Uiso 1 1 calc R . .
C46 C 0.4398(6) 0.4205(4) 0.2038(3) 0.050(2) Uani 1 1 d U . .
H46 H 0.4707 0.3656 0.2155 0.061 Uiso 1 1 calc R . .
P2 P 0.87540(17) -0.12365(11) 0.22109(9) 0.0441(5) Uani 1 1 d . . .
N5 N 0.9491(5) -0.2074(3) 0.1931(3) 0.0445(15) Uani 1 1 d D . .
C51 C 1.0335(7) -0.2131(5) 0.1402(4) 0.061(2) Uani 1 1 d DU . .
C52 C 1.0868(7) -0.1494(5) 0.1093(4) 0.075(3) Uani 1 1 d DU . .
H52 H 1.0666 -0.0964 0.1253 0.090 Uiso 1 1 calc R . .
C53 C 1.1684(9) -0.1624(7) 0.0557(5) 0.117(4) Uani 1 1 d DU . .
H53 H 1.2023 -0.1176 0.0343 0.140 Uiso 1 1 calc R . .
C54 C 1.2024(10) -0.2374(8) 0.0320(5) 0.139(5) Uani 1 1 d DU . .
H54 H 1.2620 -0.2454 -0.0042 0.166 Uiso 1 1 calc R . .
C55 C 1.1505(10) -0.3003(7) 0.0607(5) 0.118(4) Uani 1 1 d DU . .
H55 H 1.1727 -0.3531 0.0443 0.141 Uiso 1 1 calc R . .
C56 C 1.0665(8) -0.2883(5) 0.1128(4) 0.083(3) Uani 1 1 d DU . .
H56 H 1.0287 -0.3329 0.1313 0.100 Uiso 1 1 calc R . .
N6 N 0.7755(5) -0.1653(3) 0.2717(3) 0.0418(15) Uani 1 1 d D . .
C61 C 0.6966(6) -0.1212(4) 0.3158(3) 0.0428(19) Uani 1 1 d DU . .
C62 C 0.6553(6) -0.0378(4) 0.3090(4) 0.055(2) Uani 1 1 d DU . .
H62 H 0.6858 -0.0076 0.2719 0.066 Uiso 1 1 calc R . .
C63 C 0.5718(7) 0.0025(5) 0.3542(4) 0.069(2) Uani 1 1 d DU . .
H63 H 0.5467 0.0597 0.3482 0.083 Uiso 1 1 calc R . .
C64 C 0.5250(7) -0.0389(6) 0.4071(4) 0.070(2) Uani 1 1 d DU . .
H64 H 0.4673 -0.0113 0.4383 0.084 Uiso 1 1 calc R . .
C65 C 0.5621(7) -0.1206(5) 0.4149(4) 0.070(2) Uani 1 1 d DU . .
H65 H 0.5287 -0.1502 0.4515 0.084 Uiso 1 1 calc R . .
C66 C 0.6463(7) -0.1609(4) 0.3711(3) 0.055(2) Uani 1 1 d DU . .
H66 H 0.6715 -0.2179 0.3786 0.065 Uiso 1 1 calc R . .
N7 N 0.9299(12) -0.0602(9) 0.2623(7) 0.035(6) Uiso 0.503(6) 1 d PDU . 1
C71 C 1.0149(13) -0.0871(8) 0.2993(7) 0.042(5) Uiso 0.503(6) 1 d PDU . 1
C72 C 1.0335(12) -0.1642(7) 0.3314(6) 0.055(4) Uiso 0.503(6) 1 d PDU . 1
H72 H 0.9880 -0.2039 0.3238 0.066 Uiso 0.503(6) 1 calc PR . 1
C73 C 1.1134(12) -0.1856(8) 0.3733(6) 0.068(5) Uiso 0.503(6) 1 d PDU . 1
H73 H 1.1229 -0.2391 0.3933 0.081 Uiso 0.503(6) 1 calc PR . 1
C74 C 1.1797(13) -0.1299(9) 0.3863(7) 0.079(5) Uiso 0.503(6) 1 d PDU . 1
H74 H 1.2321 -0.1433 0.4170 0.095 Uiso 0.503(6) 1 calc PR . 1
C75 C 1.1691(14) -0.0539(9) 0.3542(8) 0.078(5) Uiso 0.503(6) 1 d PDU . 1
H75 H 1.2193 -0.0162 0.3598 0.093 Uiso 0.503(6) 1 calc PR . 1
C76 C 1.0853(13) -0.0333(9) 0.3140(8) 0.054(6) Uiso 0.503(6) 1 d PDU . 1
H76 H 1.0748 0.0208 0.2952 0.065 Uiso 0.503(6) 1 calc PR . 1
N7' N 0.9519(11) -0.0693(8) 0.2497(6) 0.022(5) Uiso 0.497(6) 1 d PDU . 2
C71' C 1.0534(11) -0.0922(7) 0.2749(7) 0.027(4) Uiso 0.497(6) 1 d PDU . 2
C72' C 1.1096(11) -0.1719(7) 0.2859(6) 0.046(4) Uiso 0.497(6) 1 d PDU . 2
H72' H 1.0739 -0.2165 0.2774 0.055 Uiso 0.497(6) 1 calc PR . 2
C73' C 1.2171(11) -0.1872(8) 0.3093(6) 0.063(5) Uiso 0.497(6) 1 d PDU . 2
H73' H 1.2563 -0.2420 0.3140 0.075 Uiso 0.497(6) 1 calc PR . 2
C74' C 1.2683(11) -0.1245(7) 0.3259(6) 0.058(5) Uiso 0.497(6) 1 d PDU . 2
H74' H 1.3393 -0.1359 0.3444 0.069 Uiso 0.497(6) 1 calc PR . 2
C75' C 1.2150(11) -0.0454(7) 0.3152(7) 0.047(4) Uiso 0.497(6) 1 d PDU . 2
H75' H 1.2497 -0.0010 0.3249 0.056 Uiso 0.497(6) 1 calc PR . 2
C76' C 1.1121(12) -0.0316(8) 0.2906(7) 0.033(4) Uiso 0.497(6) 1 d PDU . 2
H76' H 1.0770 0.0237 0.2834 0.040 Uiso 0.497(6) 1 calc PR . 2
N8 N 0.8223(4) -0.0541(3) 0.1702(2) 0.0468(15) Uani 1 1 d D . .
C81 C 0.7719(12) -0.0621(7) 0.1194(6) 0.038(4) Uiso 0.541(12) 1 d PDU . 1
C82 C 0.7501(12) -0.1364(8) 0.1026(7) 0.049(4) Uiso 0.541(12) 1 d PDU . 1
H82 H 0.7808 -0.1852 0.1250 0.058 Uiso 0.541(12) 1 calc PR . 1
C83 C 0.6854(12) -0.1417(8) 0.0544(7) 0.058(5) Uiso 0.541(12) 1 d PDU . 1
H83 H 0.6718 -0.1936 0.0443 0.070 Uiso 0.541(12) 1 calc PR . 1
C84 C 0.6405(12) -0.0718(7) 0.0211(7) 0.056(5) Uiso 0.541(12) 1 d PDU . 1
H84 H 0.5967 -0.0751 -0.0124 0.067 Uiso 0.541(12) 1 calc PR . 1
C85 C 0.6596(12) 0.0017(7) 0.0365(6) 0.057(4) Uiso 0.541(12) 1 d PDU . 1
H85 H 0.6287 0.0501 0.0137 0.068 Uiso 0.541(12) 1 calc PR . 1
C86 C 0.7221(11) 0.0068(7) 0.0839(6) 0.043(4) Uiso 0.541(12) 1 d PDU . 1
H86 H 0.7330 0.0594 0.0939 0.052 Uiso 0.541(12) 1 calc PR . 1
C81' C 0.7413(14) -0.0769(8) 0.1355(8) 0.038(5) Uiso 0.459(12) 1 d PDU . 2
C82' C 0.7176(13) -0.1545(8) 0.1275(7) 0.041(5) Uiso 0.459(12) 1 d PDU . 2
H82' H 0.7580 -0.2002 0.1494 0.049 Uiso 0.459(12) 1 calc PR . 2
C83' C 0.6379(13) -0.1681(8) 0.0891(7) 0.046(5) Uiso 0.459(12) 1 d PDU . 2
H83' H 0.6242 -0.2221 0.0855 0.056 Uiso 0.459(12) 1 calc PR . 2
C84' C 0.5791(15) -0.1045(9) 0.0565(8) 0.064(6) Uiso 0.459(12) 1 d PDU . 2
H84' H 0.5223 -0.1136 0.0313 0.077 Uiso 0.459(12) 1 calc PR . 2
C85' C 0.6021(16) -0.0277(9) 0.0602(8) 0.068(6) Uiso 0.459(12) 1 d PDU . 2
H85' H 0.5657 0.0164 0.0350 0.081 Uiso 0.459(12) 1 calc PR . 2
C86' C 0.6777(15) -0.0135(9) 0.1001(8) 0.059(6) Uiso 0.459(12) 1 d PDU . 2
H86' H 0.6877 0.0413 0.1041 0.071 Uiso 0.459(12) 1 calc PR . 2
Cl1 Cl 0.81857(16) 0.13630(10) 0.26977(9) 0.0586(6) Uani 1 1 d . . .
Cl2 Cl 0.71747(15) 0.65096(9) 0.23751(9) 0.0544(6) Uani 1 1 d . . .
Li1 Li 0.8784(11) 0.2629(7) 0.2768(6) 0.060(4) Uani 1 1 d . . .
O1 O 1.0413(4) 0.2553(2) 0.2767(2) 0.0567(13) Uani 1 1 d DU . .
C101 C 1.1099(10) 0.1853(6) 0.3029(6) 0.059(4) Uiso 0.716(14) 1 d PDU . 1
H10A H 1.1556 0.1507 0.2688 0.071 Uiso 0.716(14) 1 calc PR . 1
H10B H 1.0583 0.1523 0.3323 0.071 Uiso 0.716(14) 1 calc PR . 1
C102 C 1.1909(10) 0.2186(6) 0.3378(6) 0.058(4) Uiso 0.716(14) 1 d PDU . 1
H10C H 1.2664 0.1803 0.3387 0.070 Uiso 0.716(14) 1 calc PR . 1
H10D H 1.1533 0.2295 0.3820 0.070 Uiso 0.716(14) 1 calc PR . 1
C103 C 1.2113(9) 0.2962(6) 0.2999(6) 0.060(4) Uiso 0.716(14) 1 d PDU . 1
H10E H 1.2344 0.3354 0.3263 0.072 Uiso 0.716(14) 1 calc PR . 1
H10F H 1.2736 0.2856 0.2624 0.072 Uiso 0.716(14) 1 calc PR . 1
C104 C 1.0952(9) 0.3267(5) 0.2805(6) 0.049(3) Uiso 0.716(14) 1 d PDU . 1
H10G H 1.0456 0.3633 0.3122 0.059 Uiso 0.716(14) 1 calc PR . 1
H10H H 1.1043 0.3575 0.2386 0.059 Uiso 0.716(14) 1 calc PR . 1
C1A1 C 1.0931(15) 0.1990(14) 0.3255(11) 0.040(9) Uiso 0.284(14) 1 d PDU . 2
H1A1 H 1.0614 0.1467 0.3302 0.048 Uiso 0.284(14) 1 calc PR . 2
H1A2 H 1.0782 0.2237 0.3673 0.048 Uiso 0.284(14) 1 calc PR . 2
C1A2 C 1.2223(15) 0.1868(13) 0.2989(14) 0.055(9) Uiso 0.284(14) 1 d PDU . 2
H1A3 H 1.2721 0.1703 0.3329 0.066 Uiso 0.284(14) 1 calc PR . 2
H1A4 H 1.2416 0.1450 0.2667 0.066 Uiso 0.284(14) 1 calc PR . 2
C1A3 C 1.2386(16) 0.2695(13) 0.2692(13) 0.043(8) Uiso 0.284(14) 1 d PDU . 2
H1A5 H 1.2638 0.3023 0.2998 0.052 Uiso 0.284(14) 1 calc PR . 2
H1A6 H 1.2999 0.2647 0.2309 0.052 Uiso 0.284(14) 1 calc PR . 2
C1A4 C 1.1217(16) 0.3086(13) 0.2518(14) 0.044(8) Uiso 0.284(14) 1 d PDU . 2
H1A7 H 1.0964 0.3626 0.2704 0.053 Uiso 0.284(14) 1 calc PR . 2
H1A8 H 1.1263 0.3164 0.2050 0.053 Uiso 0.284(14) 1 calc PR . 2
Li2 Li 0.6615(11) 0.2483(7) 0.2464(6) 0.065(4) Uani 1 1 d . . .
O2 O 0.5750(4) 0.2080(3) 0.1901(2) 0.0669(15) Uani 1 1 d DU . .
C201 C 0.5264(18) 0.1346(10) 0.1955(10) 0.053(6) Uiso 0.48(3) 1 d PDU . 1
H20A H 0.4771 0.1279 0.2376 0.064 Uiso 0.48(3) 1 calc PR . 1
H20B H 0.5900 0.0865 0.1897 0.064 Uiso 0.48(3) 1 calc PR . 1
C202 C 0.4516(18) 0.1449(11) 0.1426(10) 0.071(7) Uiso 0.48(3) 1 d PDU . 1
H20C H 0.4556 0.0925 0.1230 0.085 Uiso 0.48(3) 1 calc PR . 1
H20D H 0.3676 0.1665 0.1585 0.085 Uiso 0.48(3) 1 calc PR . 1
C203 C 0.507(2) 0.2052(9) 0.0965(9) 0.067(7) Uiso 0.48(3) 1 d PDU . 1
H20E H 0.5385 0.1807 0.0551 0.080 Uiso 0.48(3) 1 calc PR . 1
H20F H 0.4485 0.2544 0.0893 0.080 Uiso 0.48(3) 1 calc PR . 1
C204 C 0.606(2) 0.2270(12) 0.1254(6) 0.067(6) Uiso 0.48(3) 1 d PDU . 1
H20G H 0.6832 0.1945 0.1084 0.081 Uiso 0.48(3) 1 calc PR . 1
H20H H 0.6113 0.2859 0.1171 0.081 Uiso 0.48(3) 1 calc PR . 1
C2A1 C 0.5004(16) 0.1500(11) 0.2136(9) 0.055(6) Uiso 0.52(3) 1 d PDU . 2
H2A1 H 0.4504 0.1678 0.2539 0.066 Uiso 0.52(3) 1 calc PR . 2
H2A2 H 0.5492 0.0966 0.2227 0.066 Uiso 0.52(3) 1 calc PR . 2
C2A2 C 0.4236(16) 0.1414(9) 0.1661(10) 0.068(6) Uiso 0.52(3) 1 d PDU . 2
H2A3 H 0.3393 0.1454 0.1859 0.081 Uiso 0.52(3) 1 calc PR . 2
H2A4 H 0.4487 0.0886 0.1457 0.081 Uiso 0.52(3) 1 calc PR . 2
C2A3 C 0.442(2) 0.2114(9) 0.1190(10) 0.072(6) Uiso 0.52(3) 1 d PDU . 2
H2A5 H 0.4426 0.1955 0.0751 0.086 Uiso 0.52(3) 1 calc PR . 2
H2A6 H 0.3774 0.2585 0.1281 0.086 Uiso 0.52(3) 1 calc PR . 2
C2A4 C 0.557(2) 0.2322(11) 0.1264(6) 0.067(6) Uiso 0.52(3) 1 d PDU . 2
H2A7 H 0.6209 0.2029 0.0960 0.081 Uiso 0.52(3) 1 calc PR . 2
H2A8 H 0.5564 0.2917 0.1181 0.081 Uiso 0.52(3) 1 calc PR . 2
Li3 Li 0.6275(11) 0.5493(7) 0.3148(6) 0.059(4) Uani 1 1 d . . .
O3 O 0.5319(4) 0.6098(3) 0.3787(2) 0.0727(16) Uani 1 1 d DU . .
C301 C 0.5284(11) 0.5743(8) 0.4415(5) 0.074(4) Uiso 0.684(13) 1 d PDU A 1
H30A H 0.5994 0.5822 0.4593 0.088 Uiso 0.684(13) 1 calc PR A 1
H30B H 0.5269 0.5149 0.4418 0.088 Uiso 0.684(13) 1 calc PR A 1
C302 C 0.4202(12) 0.6150(8) 0.4794(5) 0.084(5) Uiso 0.684(13) 1 d PDU A 1
H30C H 0.4355 0.6256 0.5221 0.100 Uiso 0.684(13) 1 calc PR A 1
H30D H 0.3561 0.5812 0.4845 0.100 Uiso 0.684(13) 1 calc PR A 1
C303 C 0.3870(11) 0.6948(6) 0.4410(5) 0.066(4) Uiso 0.684(13) 1 d PDU A 1
H30E H 0.2997 0.7100 0.4441 0.080 Uiso 0.684(13) 1 calc PR A 1
H30F H 0.4195 0.7399 0.4560 0.080 Uiso 0.684(13) 1 calc PR A 1
C304 C 0.4413(10) 0.6767(7) 0.3760(5) 0.064(4) Uiso 0.684(13) 1 d PDU A 1
H30G H 0.3810 0.6639 0.3518 0.076 Uiso 0.684(13) 1 calc PR A 1
H30H H 0.4742 0.7247 0.3541 0.076 Uiso 0.684(13) 1 calc PR A 1
C3A1 C 0.5599(17) 0.6178(18) 0.4389(8) 0.070(8) Uiso 0.316(13) 1 d PDU A 2
H3A1 H 0.6258 0.6496 0.4357 0.084 Uiso 0.316(13) 1 calc PR A 2
H3A2 H 0.5837 0.5633 0.4599 0.084 Uiso 0.316(13) 1 calc PR A 2
C3A2 C 0.4495(17) 0.6616(16) 0.4757(9) 0.055(8) Uiso 0.316(13) 1 d PDU A 2
H3A3 H 0.4508 0.7211 0.4739 0.066 Uiso 0.316(13) 1 calc PR A 2
H3A4 H 0.4395 0.6406 0.5208 0.066 Uiso 0.316(13) 1 calc PR A 2
C3A3 C 0.3518(17) 0.643(2) 0.4425(12) 0.126(12) Uiso 0.316(13) 1 d PDU A 2
H3A5 H 0.3257 0.5910 0.4599 0.152 Uiso 0.316(13) 1 calc PR A 2
H3A6 H 0.2826 0.6875 0.4470 0.152 Uiso 0.316(13) 1 calc PR A 2
C3A4 C 0.4074(15) 0.637(2) 0.3759(11) 0.101(10) Uiso 0.316(13) 1 d PDU A 2
H3A7 H 0.3739 0.5980 0.3546 0.121 Uiso 0.316(13) 1 calc PR A 2
H3A8 H 0.3953 0.6915 0.3523 0.121 Uiso 0.316(13) 1 calc PR A 2
Li4 Li 0.6946(10) 0.5387(7) 0.1849(6) 0.060(4) Uani 1 1 d . . .
O4 O 0.6919(4) 0.5572(3) 0.0977(2) 0.0653(14) Uani 1 1 d DU A .
C401 C 0.619(2) 0.5245(11) 0.0605(7) 0.065(5) Uiso 0.65(5) 1 d PDU A 1
H40A H 0.5466 0.5102 0.0873 0.078 Uiso 0.65(5) 1 calc PR A 1
H40B H 0.6637 0.4755 0.0391 0.078 Uiso 0.65(5) 1 calc PR A 1
C402 C 0.5894(14) 0.5947(16) 0.0122(8) 0.081(6) Uiso 0.65(5) 1 d PDU A 1
H40C H 0.5226 0.6356 0.0307 0.097 Uiso 0.65(5) 1 calc PR A 1
H40D H 0.5690 0.5747 -0.0265 0.097 Uiso 0.65(5) 1 calc PR A 1
C403 C 0.7044(17) 0.6301(10) -0.0025(7) 0.062(5) Uiso 0.65(5) 1 d PDU A 1
H40E H 0.7554 0.6058 -0.0404 0.075 Uiso 0.65(5) 1 calc PR A 1
H40F H 0.6879 0.6902 -0.0106 0.075 Uiso 0.65(5) 1 calc PR A 1
C404 C 0.7622(16) 0.6085(11) 0.0548(7) 0.060(6) Uiso 0.65(5) 1 d PDU A 1
H40G H 0.8438 0.5790 0.0431 0.072 Uiso 0.65(5) 1 calc PR A 1
H40H H 0.7669 0.6587 0.0756 0.072 Uiso 0.65(5) 1 calc PR A 1
C4A1 C 0.660(4) 0.5081(15) 0.0534(11) 0.066(9) Uiso 0.35(5) 1 d PDU A 2
H4A1 H 0.6010 0.4740 0.0747 0.080 Uiso 0.35(5) 1 calc PR A 2
H4A2 H 0.7306 0.4721 0.0328 0.080 Uiso 0.35(5) 1 calc PR A 2
C4A2 C 0.608(3) 0.568(2) 0.0061(13) 0.082(11) Uiso 0.35(5) 1 d PDU A 2
H4A3 H 0.5212 0.5826 0.0183 0.098 Uiso 0.35(5) 1 calc PR A 2
H4A4 H 0.6252 0.5466 -0.0368 0.098 Uiso 0.35(5) 1 calc PR A 2
C4A3 C 0.668(5) 0.6410(16) 0.0076(16) 0.084(11) Uiso 0.35(5) 1 d PDU A 2
H4A5 H 0.6079 0.6912 0.0132 0.101 Uiso 0.35(5) 1 calc PR A 2
H4A6 H 0.7222 0.6483 -0.0327 0.101 Uiso 0.35(5) 1 calc PR A 2
C4A4 C 0.736(4) 0.625(2) 0.0627(13) 0.080(12) Uiso 0.35(5) 1 d PDU A 2
H4A7 H 0.8220 0.6117 0.0478 0.096 Uiso 0.35(5) 1 calc PR A 2
H4A8 H 0.7206 0.6731 0.0890 0.096 Uiso 0.35(5) 1 calc PR A 2
Li5 Li 0.8483(12) 0.0076(8) 0.3215(6) 0.070(4) Uani 1 1 d . . .
O5 O 0.8162(11) 0.0169(7) 0.4111(5) 0.060(3) Uiso 0.490(8) 1 d PDU . 1
C501 C 0.8563(16) -0.0475(9) 0.4540(7) 0.088(6) Uiso 0.490(8) 1 d PDU . 1
H50A H 0.9431 -0.0647 0.4430 0.106 Uiso 0.490(8) 1 calc PR . 1
H50B H 0.8166 -0.0952 0.4514 0.106 Uiso 0.490(8) 1 calc PR . 1
C502 C 0.8276(15) -0.0179(9) 0.5192(6) 0.072(5) Uiso 0.490(8) 1 d PDU . 1
H50C H 0.8998 -0.0255 0.5399 0.086 Uiso 0.490(8) 1 calc PR . 1
H50D H 0.7680 -0.0477 0.5457 0.086 Uiso 0.490(8) 1 calc PR . 1
C503 C 0.7785(13) 0.0712(8) 0.5107(6) 0.067(5) Uiso 0.490(8) 1 d PDU . 1
H50E H 0.7106 0.0875 0.5443 0.080 Uiso 0.490(8) 1 calc PR . 1
H50F H 0.8402 0.1056 0.5116 0.080 Uiso 0.490(8) 1 calc PR . 1
C504 C 0.7401(12) 0.0779(8) 0.4471(6) 0.056(5) Uiso 0.490(8) 1 d PDU . 1
H50G H 0.6566 0.0690 0.4512 0.067 Uiso 0.490(8) 1 calc PR . 1
H50H H 0.7465 0.1328 0.4262 0.067 Uiso 0.490(8) 1 calc PR . 1
O5A O 0.8830(10) -0.0179(7) 0.4062(5) 0.069(3) Uiso 0.510(8) 1 d PDU . 2
C5A1 C 0.9260(12) -0.1019(8) 0.4249(6) 0.069(5) Uiso 0.510(8) 1 d PDU . 2
H5A1 H 1.0139 -0.1133 0.4162 0.083 Uiso 0.510(8) 1 calc PR . 2
H5A2 H 0.8938 -0.1398 0.4015 0.083 Uiso 0.510(8) 1 calc PR . 2
C5A2 C 0.8832(12) -0.1112(9) 0.4949(6) 0.088(6) Uiso 0.510(8) 1 d PDU . 2
H5A3 H 0.8633 -0.1666 0.5071 0.105 Uiso 0.510(8) 1 calc PR . 2
H5A4 H 0.9437 -0.1012 0.5200 0.105 Uiso 0.510(8) 1 calc PR . 2
C5A3 C 0.7756(12) -0.0479(8) 0.5045(7) 0.068(5) Uiso 0.510(8) 1 d PDU . 2
H5A5 H 0.7586 -0.0309 0.5489 0.082 Uiso 0.510(8) 1 calc PR . 2
H5A6 H 0.7054 -0.0679 0.4941 0.082 Uiso 0.510(8) 1 calc PR . 2
C5A4 C 0.8086(13) 0.0207(9) 0.4589(7) 0.071(5) Uiso 0.510(8) 1 d PDU . 2
H5A7 H 0.7369 0.0546 0.4452 0.085 Uiso 0.510(8) 1 calc PR . 2
H5A8 H 0.8518 0.0559 0.4787 0.085 Uiso 0.510(8) 1 calc PR . 2
Li6 Li 0.9077(11) 0.0300(7) 0.1909(6) 0.067(4) Uani 1 1 d . . .
O6 O 1.0162(5) 0.0768(3) 0.1293(2) 0.0830(17) Uani 1 1 d DU . .
C601 C 1.0295(19) 0.0739(8) 0.0610(6) 0.064(6) Uiso 0.540(19) 1 d PDU . 1
H60A H 0.9587 0.0591 0.0469 0.077 Uiso 0.540(19) 1 calc PR . 1
H60B H 1.1016 0.0363 0.0438 0.077 Uiso 0.540(19) 1 calc PR . 1
C602 C 1.0413(18) 0.1649(9) 0.0443(8) 0.076(6) Uiso 0.540(19) 1 d PDU . 1
H60C H 1.0771 0.1737 -0.0007 0.091 Uiso 0.540(19) 1 calc PR . 1
H60D H 0.9633 0.2007 0.0523 0.091 Uiso 0.540(19) 1 calc PR . 1
C603 C 1.1205(17) 0.1790(9) 0.0881(7) 0.063(5) Uiso 0.540(19) 1 d PDU . 1
H60E H 1.0915 0.2318 0.1081 0.075 Uiso 0.540(19) 1 calc PR . 1
H60F H 1.2021 0.1798 0.0653 0.075 Uiso 0.540(19) 1 calc PR . 1
C604 C 1.1185(15) 0.1086(10) 0.1378(7) 0.062(6) Uiso 0.540(19) 1 d PDU . 1
H60G H 1.1911 0.0672 0.1300 0.075 Uiso 0.540(19) 1 calc PR . 1
H60H H 1.1108 0.1277 0.1813 0.075 Uiso 0.540(19) 1 calc PR . 1
C6A1 C 0.9842(17) 0.0974(15) 0.0674(7) 0.076(7) Uiso 0.460(19) 1 d PDU . 2
H6A1 H 0.9142 0.1412 0.0685 0.092 Uiso 0.460(19) 1 calc PR . 2
H6A2 H 0.9671 0.0491 0.0485 0.092 Uiso 0.460(19) 1 calc PR . 2
C6A2 C 1.0953(19) 0.1269(18) 0.0308(7) 0.097(8) Uiso 0.460(19) 1 d PDU . 2
H6A3 H 1.1417 0.0843 0.0029 0.117 Uiso 0.460(19) 1 calc PR . 2
H6A4 H 1.0733 0.1769 0.0038 0.117 Uiso 0.460(19) 1 calc PR . 2
C6A3 C 1.1664(19) 0.1445(19) 0.0788(9) 0.120(9) Uiso 0.460(19) 1 d PDU . 2
H6A5 H 1.1866 0.2004 0.0710 0.144 Uiso 0.460(19) 1 calc PR . 2
H6A6 H 1.2408 0.1046 0.0779 0.144 Uiso 0.460(19) 1 calc PR . 2
C6A4 C 1.0839(19) 0.1361(15) 0.1428(8) 0.085(8) Uiso 0.460(19) 1 d PDU . 2
H6A7 H 1.1298 0.1161 0.1780 0.102 Uiso 0.460(19) 1 calc PR . 2
H6A8 H 1.0325 0.1887 0.1536 0.102 Uiso 0.460(19) 1 calc PR . 2
Li7 Li 0.8731(10) -0.2796(7) 0.2592(6) 0.059(4) Uani 1 1 d . . .
O7 O 0.9723(4) -0.3546(3) 0.3075(3) 0.0848(18) Uani 1 1 d DU . .
C701 C 0.9873(9) -0.3533(7) 0.3755(5) 0.068(4) Uiso 0.627(8) 1 d PDU . 1
H70A H 0.9299 -0.3829 0.4041 0.082 Uiso 0.627(8) 1 calc PR . 1
H70B H 0.9786 -0.2967 0.3888 0.082 Uiso 0.627(8) 1 calc PR . 1
C702 C 1.1126(11) -0.3973(8) 0.3744(6) 0.093(5) Uiso 0.627(8) 1 d PDU . 1
H70C H 1.1224 -0.4276 0.4157 0.112 Uiso 0.627(8) 1 calc PR . 1
H70D H 1.1696 -0.3580 0.3656 0.112 Uiso 0.627(8) 1 calc PR . 1
C703 C 1.1328(14) -0.4569(9) 0.3202(7) 0.084(5) Uiso 0.627(8) 1 d PDU . 1
H70E H 1.2134 -0.4591 0.2954 0.100 Uiso 0.627(8) 1 calc PR . 1
H70F H 1.1212 -0.5128 0.3371 0.100 Uiso 0.627(8) 1 calc PR . 1
C704 C 1.0442(11) -0.4213(8) 0.2831(6) 0.086(5) Uiso 0.627(8) 1 d PDU . 1
H70G H 1.0833 -0.4056 0.2400 0.103 Uiso 0.627(8) 1 calc PR . 1
H70H H 0.9947 -0.4629 0.2784 0.103 Uiso 0.627(8) 1 calc PR . 1
C7A1 C 0.9630(15) -0.4189(12) 0.3447(10) 0.088(8) Uiso 0.373(8) 1 d PDU . 2
H7A1 H 0.9245 -0.4569 0.3247 0.106 Uiso 0.373(8) 1 calc PR . 2
H7A2 H 0.9124 -0.4035 0.3854 0.106 Uiso 0.373(8) 1 calc PR . 2
C7A2 C 1.0806(15) -0.4600(12) 0.3573(10) 0.066(7) Uiso 0.373(8) 1 d PDU . 2
H7A3 H 1.0906 -0.5191 0.3506 0.079 Uiso 0.373(8) 1 calc PR . 2
H7A4 H 1.0902 -0.4535 0.4019 0.079 Uiso 0.373(8) 1 calc PR . 2
C7A3 C 1.1692(14) -0.4211(14) 0.3124(10) 0.085(9) Uiso 0.373(8) 1 d PDU . 2
H7A5 H 1.2170 -0.3935 0.3358 0.103 Uiso 0.373(8) 1 calc PR . 2
H7A6 H 1.2233 -0.4624 0.2862 0.103 Uiso 0.373(8) 1 calc PR . 2
C7A4 C 1.1031(11) -0.3634(9) 0.2734(7) 0.036(5) Uiso 0.373(8) 1 d PDU . 2
H7A7 H 1.1098 -0.3832 0.2303 0.043 Uiso 0.373(8) 1 calc PR . 2
H7A8 H 1.1321 -0.3102 0.2696 0.043 Uiso 0.373(8) 1 calc PR . 2
Li8 Li 0.6558(11) -0.2098(7) 0.2336(6) 0.064(4) Uani 1 1 d . . .
O8 O 0.5118(7) -0.1712(5) 0.2049(5) 0.046(3) Uiso 0.514(8) 1 d PDU . 1
C801 C 0.4508(12) -0.2239(7) 0.1763(7) 0.051(4) Uiso 0.514(8) 1 d PDU . 1
H80A H 0.3909 -0.2461 0.2087 0.062 Uiso 0.514(8) 1 calc PR . 1
H80B H 0.5080 -0.2703 0.1578 0.062 Uiso 0.514(8) 1 calc PR . 1
C802 C 0.3926(13) -0.1748(8) 0.1263(6) 0.075(5) Uiso 0.514(8) 1 d PDU . 1
H80C H 0.3215 -0.1964 0.1191 0.090 Uiso 0.514(8) 1 calc PR . 1
H80D H 0.4478 -0.1724 0.0857 0.090 Uiso 0.514(8) 1 calc PR . 1
C803 C 0.3603(11) -0.0943(7) 0.1540(7) 0.050(4) Uiso 0.514(8) 1 d PDU . 1
H80E H 0.2859 -0.0918 0.1848 0.060 Uiso 0.514(8) 1 calc PR . 1
H80F H 0.3498 -0.0500 0.1203 0.060 Uiso 0.514(8) 1 calc PR . 1
C804 C 0.4633(11) -0.0875(7) 0.1868(7) 0.050(4) Uiso 0.514(8) 1 d PDU . 1
H80G H 0.5236 -0.0611 0.1576 0.060 Uiso 0.514(8) 1 calc PR . 1
H80H H 0.4367 -0.0550 0.2248 0.060 Uiso 0.514(8) 1 calc PR . 1
O8A O 0.4880(8) -0.1710(6) 0.2438(6) 0.053(3) Uiso 0.486(8) 1 d PDU . 2
C8A1 C 0.4120(15) -0.2226(9) 0.2282(11) 0.112(7) Uiso 0.486(8) 1 d PDU . 2
H8A1 H 0.3841 -0.2561 0.2665 0.135 Uiso 0.486(8) 1 calc PR . 2
H8A2 H 0.4560 -0.2600 0.1955 0.135 Uiso 0.486(8) 1 calc PR . 2
C8A2 C 0.3126(14) -0.1734(9) 0.2044(9) 0.105(7) Uiso 0.486(8) 1 d PDU . 2
H8A3 H 0.2389 -0.1760 0.2351 0.126 Uiso 0.486(8) 1 calc PR . 2
H8A4 H 0.3020 -0.1925 0.1632 0.126 Uiso 0.486(8) 1 calc PR . 2
C8A3 C 0.3399(14) -0.0884(9) 0.1959(9) 0.088(6) Uiso 0.486(8) 1 d PDU . 2
H8A5 H 0.2693 -0.0490 0.2124 0.106 Uiso 0.486(8) 1 calc PR . 2
H8A6 H 0.3642 -0.0735 0.1503 0.106 Uiso 0.486(8) 1 calc PR . 2
C8A4 C 0.4390(13) -0.0877(7) 0.2328(8) 0.067(5) Uiso 0.486(8) 1 d PDU . 2
H8A7 H 0.4996 -0.0572 0.2081 0.080 Uiso 0.486(8) 1 calc PR . 2
H8A8 H 0.4088 -0.0617 0.2736 0.080 Uiso 0.486(8) 1 calc PR . 2

loop_
_atom_site_aniso_label
_atom_site_aniso_U_11
_atom_site_aniso_U_22
_atom_site_aniso_U_33
_atom_site_aniso_U_23
_atom_site_aniso_U_13
_atom_site_aniso_U_12
P1 0.0380(12) 0.0335(11) 0.0656(15) 0.0043(11) -0.0114(11) -0.0092(10)
N1 0.038(4) 0.032(3) 0.054(4) -0.001(3) -0.003(3) -0.003(3)
C11 0.039(5) 0.036(5) 0.052(5) 0.005(4) -0.017(4) -0.005(4)
C12 0.042(5) 0.045(5) 0.065(5) 0.006(4) -0.015(4) -0.005(4)
C13 0.044(5) 0.048(5) 0.082(6) 0.013(5) -0.006(5) -0.014(4)
C14 0.057(6) 0.060(6) 0.069(6) 0.016(5) 0.008(5) -0.011(5)
C15 0.092(7) 0.068(6) 0.075(7) -0.008(5) 0.005(6) -0.018(6)
C16 0.066(6) 0.055(5) 0.058(6) -0.001(5) -0.010(5) -0.014(5)
N2 0.040(4) 0.033(3) 0.063(4) 0.006(3) -0.012(3) -0.010(3)
C21 0.042(5) 0.044(5) 0.060(6) 0.013(5) -0.026(5) -0.013(5)
C22 0.051(5) 0.058(5) 0.080(6) 0.024(5) -0.016(5) -0.014(5)
C23 0.065(6) 0.087(7) 0.078(7) 0.036(6) -0.015(6) -0.039(6)
C24 0.058(6) 0.108(8) 0.071(6) 0.026(7) -0.008(5) -0.018(6)
C25 0.058(6) 0.084(7) 0.062(6) 0.006(5) -0.009(5) 0.004(5)
C26 0.040(5) 0.058(6) 0.051(5) 0.018(4) -0.006(4) -0.005(5)
N3 0.046(4) 0.034(3) 0.065(4) 0.000(3) -0.016(3) -0.009(3)
C31 0.041(5) 0.056(5) 0.073(6) -0.011(5) -0.008(5) -0.016(4)
C32 0.047(5) 0.061(6) 0.052(5) 0.001(4) -0.014(4) -0.009(4)
C33 0.059(6) 0.075(6) 0.069(6) 0.009(5) -0.019(5) -0.002(5)
C34 0.052(6) 0.119(8) 0.072(6) 0.000(7) -0.031(5) -0.011(6)
C35 0.060(7) 0.131(9) 0.097(8) -0.025(8) -0.022(6) -0.031(7)
C36 0.056(6) 0.066(6) 0.106(7) -0.024(6) -0.023(5) -0.012(5)
N4 0.035(4) 0.032(3) 0.077(4) 0.008(3) -0.017(3) -0.006(3)
C41 0.038(5) 0.040(5) 0.065(5) 0.008(4) -0.011(4) -0.009(4)
C42 0.052(5) 0.031(5) 0.137(8) 0.003(5) -0.038(5) -0.010(4)
C43 0.052(6) 0.046(5) 0.148(8) 0.009(5) -0.044(6) -0.005(5)
C44 0.044(5) 0.059(6) 0.102(7) 0.009(5) -0.028(5) -0.009(5)
C45 0.050(5) 0.051(5) 0.063(5) 0.005(4) -0.016(4) -0.022(4)
C46 0.051(5) 0.042(5) 0.059(5) 0.011(4) -0.006(4) -0.015(4)
P2 0.0430(12) 0.0416(12) 0.0497(13) 0.0044(11) -0.0152(11) -0.0078(11)
N5 0.047(4) 0.036(4) 0.046(4) -0.006(3) -0.008(3) 0.008(3)
C51 0.065(6) 0.070(6) 0.046(6) -0.009(6) -0.026(5) 0.016(6)
C52 0.061(6) 0.087(7) 0.068(6) 0.020(6) -0.011(5) 0.004(6)
C53 0.102(8) 0.137(10) 0.072(8) 0.033(7) 0.030(7) 0.031(8)
C54 0.121(10) 0.181(13) 0.063(8) 0.034(9) 0.010(7) 0.076(10)
C55 0.150(11) 0.125(10) 0.048(7) -0.004(7) -0.021(7) 0.069(9)
C56 0.105(8) 0.082(7) 0.050(6) -0.008(5) -0.017(6) 0.026(6)
N6 0.038(4) 0.032(3) 0.054(4) -0.007(3) -0.003(3) -0.001(3)
C61 0.035(5) 0.040(5) 0.057(5) 0.007(4) -0.015(4) -0.012(4)
C62 0.052(5) 0.039(5) 0.068(6) -0.007(5) 0.006(5) -0.004(4)
C63 0.067(6) 0.052(6) 0.085(7) -0.008(6) -0.007(5) 0.002(5)
C64 0.055(6) 0.088(7) 0.063(6) -0.017(6) 0.005(5) -0.005(6)
C65 0.076(7) 0.071(7) 0.062(6) 0.007(5) -0.005(5) -0.020(6)
C66 0.063(6) 0.045(5) 0.056(6) 0.000(5) -0.008(5) -0.011(5)
N8 0.055(4) 0.046(4) 0.042(4) 0.000(3) -0.023(3) -0.001(3)
Cl1 0.0616(13) 0.0338(11) 0.0842(15) 0.0052(11) -0.0235(12) -0.0102(10)
Cl2 0.0533(12) 0.0339(11) 0.0804(14) 0.0065(10) -0.0203(11) -0.0145(9)
Li1 0.058(9) 0.048(8) 0.079(10) -0.010(7) -0.022(8) -0.011(7)
O1 0.045(3) 0.042(3) 0.087(4) 0.006(3) -0.024(3) -0.010(2)
Li2 0.059(9) 0.054(8) 0.085(10) 0.004(8) -0.017(8) -0.016(7)
O2 0.085(4) 0.052(3) 0.075(4) 0.011(3) -0.034(3) -0.030(3)
Li3 0.061(9) 0.040(7) 0.074(9) 0.002(7) -0.007(8) -0.009(7)
O3 0.076(4) 0.061(4) 0.065(4) 0.000(3) 0.010(3) 0.014(3)
Li4 0.054(8) 0.055(8) 0.072(9) -0.003(7) -0.017(7) -0.005(7)
O4 0.078(4) 0.059(3) 0.066(3) 0.019(3) -0.027(3) -0.025(3)
Li5 0.092(11) 0.058(9) 0.071(10) -0.014(8) -0.017(8) -0.028(8)
Li6 0.070(9) 0.071(9) 0.067(9) 0.033(8) -0.034(8) -0.022(8)
O6 0.113(5) 0.093(4) 0.054(4) 0.024(3) -0.025(3) -0.051(4)
Li7 0.052(8) 0.050(8) 0.075(9) -0.006(7) -0.018(7) -0.001(7)
O7 0.074(4) 0.059(3) 0.131(5) -0.031(4) -0.059(4) 0.018(3)
Li8 0.066(9) 0.034(7) 0.096(11) -0.003(7) -0.027(8) -0.005(7)

loop_
_atom_type_symbol
_atom_type_description
_atom_type_scat_dispersion_real
_atom_type_scat_dispersion_imag
_atom_type_scat_source
C C 0.0033 0.0016 'International Tables Vol C Tables 4.2.6.8 and 6.1.1.4'
H H 0.0000 0.0000 'International Tables Vol C Tables 4.2.6.8 and 6.1.1.4'
Li Li -0.0003 0.0001 'International Tables Vol C Tables 4.2.6.8 and 6.1.1.4'
N N 0.0061 0.0033 'International Tables Vol C Tables 4.2.6.8 and 6.1.1.4'
O O 0.0106 0.0060 'International Tables Vol C Tables 4.2.6.8 and 6.1.1.4'
P P 0.1023 0.0942 'International Tables Vol C Tables 4.2.6.8 and 6.1.1.4'
Cl Cl 0.1484 0.1585 'International Tables Vol C Tables 4.2.6.8 and 6.1.1.4'

loop_
_geom_angle_atom_site_label_1
_geom_angle_atom_site_label_2
_geom_angle_atom_site_label_3
_geom_angle
_geom_angle_site_symmetry_1
_geom_angle_site_symmetry_3
_geom_angle_publ_flag
N2 P1 N3 117.4(3) . . ?
N2 P1 N1 96.5(3) . . ?
N3 P1 N1 115.2(3) . . ?
N2 P1 N4 119.9(3) . . ?
N3 P1 N4 96.7(3) . . ?
N1 P1 N4 112.5(3) . . ?
N2 P1 Li2 47.3(3) . . ?
N3 P1 Li2 139.9(3) . . ?
N1 P1 Li2 50.2(3) . . ?
N4 P1 Li2 123.4(4) . . ?
N2 P1 Li3 132.3(3) . . ?
N3 P1 Li3 47.1(3) . . ?
N1 P1 Li3 131.2(3) . . ?
N4 P1 Li3 49.7(3) . . ?
Li2 P1 Li3 173.0(4) . . ?
N2 P1 Li1 86.6(3) . . ?
N3 P1 Li1 89.3(3) . . ?
N1 P1 Li1 36.6(3) . . ?
N4 P1 Li1 145.0(3) . . ?
Li2 P1 Li1 56.9(3) . . ?
Li3 P1 Li1 129.0(3) . . ?
N2 P1 Li4 148.1(3) . . ?
N3 P1 Li4 90.5(3) . . ?
N1 P1 Li4 83.9(3) . . ?
N4 P1 Li4 35.6(3) . . ?
Li2 P1 Li4 119.6(4) . . ?
Li3 P1 Li4 56.4(3) . . ?
Li1 P1 Li4 110.3(3) . . ?
C11 N1 P1 121.2(4) . . ?
C11 N1 Li2 140.7(6) . . ?
P1 N1 Li2 91.0(4) . . ?
C11 N1 Li1 98.4(5) . . ?
P1 N1 Li1 114.6(5) . . ?
Li2 N1 Li1 86.0(5) . . ?
C16 C11 N1 120.0(7) . . ?
C16 C11 C12 117.1(7) . . ?
N1 C11 C12 122.8(7) . . ?
C16 C11 Li1 106.9(5) . . ?
N1 C11 Li1 49.7(4) . . ?
C12 C11 Li1 109.8(5) . . ?
C13 C12 C11 120.0(7) . . ?
C13 C12 Li4 99.1(5) . . ?
C11 C12 Li4 92.3(5) . . ?
C14 C13 C12 121.2(7) . . ?
C13 C14 C15 118.9(8) . . ?
C14 C15 C16 121.3(8) . . ?
C11 C16 C15 121.4(7) . . ?
C21 N2 P1 124.6(5) . . ?
C21 N2 Li2 140.1(6) . . ?
P1 N2 Li2 94.8(5) . . ?
N2 C21 C26 126.3(7) . . ?
N2 C21 C22 118.7(7) . . ?
C26 C21 C22 115.0(7) . . ?
C23 C22 C21 122.3(8) . . ?
C22 C23 C24 121.6(8) . . ?
C25 C24 C23 117.0(8) . . ?
C24 C25 C26 122.0(8) . . ?
C25 C26 C21 122.0(7) . . ?
C31 N3 P1 121.8(5) . . ?
C31 N3 Li3 142.3(6) . . ?
P1 N3 Li3 95.9(5) . . ?
N3 C31 C32 126.5(7) . . ?
N3 C31 C36 118.3(7) . . ?
C32 C31 C36 115.2(7) . . ?
C33 C32 C31 121.2(7) . . ?
C33 C32 Li1 108.3(6) . . ?
C31 C32 Li1 99.6(5) . . ?
C34 C33 C32 122.1(8) . . ?
C33 C34 C35 118.4(8) . . ?
C34 C35 C36 120.1(8) . . ?
C35 C36 C31 122.9(8) . . ?
C41 N4 P1 125.6(4) . . ?
C41 N4 Li4 100.1(5) . . ?
P1 N4 Li4 116.2(4) . . ?
C41 N4 Li3 131.5(5) . . ?
P1 N4 Li3 92.2(4) . . ?
Li4 N4 Li3 85.8(5) . . ?
N4 C41 C46 128.0(6) . . ?
N4 C41 C42 117.2(6) . . ?
C46 C41 C42 114.7(7) . . ?
N4 C41 Li4 49.2(4) . . ?
C46 C41 Li4 136.2(6) . . ?
C42 C41 Li4 85.0(5) . . ?
C43 C42 C41 122.8(7) . . ?
C42 C43 C44 121.3(7) . . ?
C45 C44 C43 117.6(7) . . ?
C44 C45 C46 122.2(7) . . ?
C45 C46 C41 121.3(7) . . ?
N7' P2 N5 114.8(5) . . ?
N7' P2 N8 97.1(5) . . ?
N5 P2 N8 117.0(3) . . ?
N7' P2 N6 116.9(5) . . ?
N5 P2 N6 96.9(3) . . ?
N8 P2 N6 115.4(3) . . ?
N7' P2 N7 12.2(8) . . ?
N5 P2 N7 124.8(5) . . ?
N8 P2 N7 96.6(5) . . ?
N6 P2 N7 106.8(5) . . ?
N7' P2 Li7 122.0(5) . . ?
N5 P2 Li7 47.6(3) . . ?
N8 P2 Li7 140.9(3) . . ?
N6 P2 Li7 50.6(3) . . ?
N7 P2 Li7 121.9(5) . . ?
N7' P2 Li6 49.8(5) . . ?
N5 P2 Li6 130.1(4) . . ?
N8 P2 Li6 47.3(3) . . ?
N6 P2 Li6 133.0(4) . . ?
N7 P2 Li6 50.9(5) . . ?
Li7 P2 Li6 171.3(4) . . ?
N7' P2 Li8 150.3(6) . . ?
N5 P2 Li8 85.5(3) . . ?
N8 P2 Li8 91.8(3) . . ?
N6 P2 Li8 35.3(3) . . ?
N7 P2 Li8 138.6(6) . . ?
Li7 P2 Li8 55.5(3) . . ?
Li6 P2 Li8 132.7(3) . . ?
C51 N5 P2 125.6(5) . . ?
C51 N5 Li7 139.1(6) . . ?
P2 N5 Li7 95.3(4) . . ?
N5 C51 C52 125.6(8) . . ?
N5 C51 C56 118.2(8) . . ?
C52 C51 C56 116.2(8) . . ?
C53 C52 C51 120.1(9) . . ?
C54 C53 C52 122.0(10) . . ?
C55 C54 C53 119.1(11) . . ?
C54 C55 C56 119.9(10) . . ?
C55 C56 C51 122.6(9) . . ?
C61 N6 P2 122.2(4) . . ?
C61 N6 Li8 96.4(5) . . ?
P2 N6 Li8 116.0(5) . . ?
C61 N6 Li7 141.5(6) . . ?
P2 N6 Li7 91.0(4) . . ?
Li8 N6 Li7 84.0(5) . . ?
N6 C61 C66 119.7(6) . . ?
N6 C61 C62 125.0(7) . . ?
C66 C61 C62 115.2(7) . . ?
N6 C61 Li8 51.2(4) . . ?
C66 C61 Li8 99.7(5) . . ?
C62 C61 Li8 116.9(5) . . ?
C63 C62 C61 122.2(7) . . ?
C63 C62 Li5 104.6(5) . . ?
C61 C62 Li5 95.8(5) . . ?
C64 C63 C62 120.5(7) . . ?
C63 C64 C65 118.9(8) . . ?
C64 C65 C66 121.3(8) . . ?
C65 C66 C61 122.0(7) . . ?
C71 N7 P2 122.5(11) . . ?
C71 N7 Li5 91.6(11) . . ?
P2 N7 Li5 127.4(9) . . ?
C71 N7 Li6 135.1(11) . . ?
P2 N7 Li6 89.7(7) . . ?
Li5 N7 Li6 91.3(8) . . ?
N7 C71 C76 119.8(12) . . ?
N7 C71 C72 126.2(12) . . ?
C76 C71 C72 113.7(11) . . ?
N7 C71 Li5 52.1(9) . . ?
C76 C71 Li5 90.8(10) . . ?
C72 C71 Li5 123.9(12) . . ?
C73 C72 C71 123.7(12) . . ?
C74 C73 C72 120.0(12) . . ?
C73 C74 C75 119.0(13) . . ?
C76 C75 C74 119.4(14) . . ?
C75 C76 C71 123.9(13) . . ?
C75 C76 Li5 138.8(13) . . ?
C71 C76 Li5 58.0(8) . . ?
C71' N7' P2 129.3(11) . . ?
C71' N7' Li6 128.4(11) . . ?
P2 N7' Li6 93.6(6) . . ?
C71' N7' Li5 100.8(10) . . ?
P2 N7' Li5 112.8(8) . . ?
Li6 N7' Li5 82.8(7) . . ?
N7' C71' C72' 126.5(11) . . ?
N7' C71' C76' 118.7(11) . . ?
C72' C71' C76' 114.7(10) . . ?
N7' C71' Li5 50.3(8) . . ?
C72' C71' Li5 138.3(10) . . ?
C76' C71' Li5 85.6(8) . . ?
C73' C72' C71' 120.9(11) . . ?
C74' C73' C72' 121.3(12) . . ?
C75' C74' C73' 118.9(12) . . ?
C76' C75' C74' 118.9(11) . . ?
C75' C76' C71' 125.2(11) . . ?
C81 N8 C81' 22.2(9) . . ?
C81 N8 P2 129.9(6) . . ?
C81' N8 P2 115.8(7) . . ?
C81 N8 Li6 131.9(8) . . ?
C81' N8 Li6 149.1(8) . . ?
P2 N8 Li6 95.0(4) . . ?
N8 C81 C82 123.4(10) . . ?
N8 C81 C86 121.3(10) . . ?
C82 C81 C86 114.8(10) . . ?
C83 C82 C81 122.2(11) . . ?
C84 C83 C82 119.9(12) . . ?
C85 C84 C83 119.4(11) . . ?
C86 C85 C84 120.6(11) . . ?
C85 C86 C81 123.1(11) . . ?
C82' C81' N8 129.5(11) . . ?
C82' C81' C86' 113.8(11) . . ?
N8 C81' C86' 116.5(11) . . ?
C83' C82' C81' 123.0(12) . . ?
C83' C82' Li8 108.1(10) . . ?
C81' C82' Li8 105.2(10) . . ?
C84' C83' C82' 120.4(12) . . ?
C83' C84' C85' 119.5(13) . . ?
C84' C85' C86' 120.3(14) . . ?
C85' C86' C81' 122.8(13) . . ?
Li5 Cl1 Li1 136.2(4) . . ?
Li5 Cl1 Li2 142.0(5) . . ?
Li1 Cl1 Li2 69.7(4) . . ?
Li5 Cl1 Li6 69.6(4) . . ?
Li1 Cl1 Li6 127.3(4) . . ?
Li2 Cl1 Li6 121.6(4) . . ?
Li8 Cl2 Li4 138.0(4) 1_565 . ?
Li8 Cl2 Li7 69.7(4) 1_565 1_565 ?
Li4 Cl2 Li7 139.8(4) . 1_565 ?
Li8 Cl2 Li3 125.8(4) 1_565 . ?
Li4 Cl2 Li3 69.8(4) . . ?
Li7 Cl2 Li3 123.0(4) 1_565 . ?
O1 Li1 N1 134.9(7) . . ?
O1 Li1 Cl1 113.4(6) . . ?
N1 Li1 Cl1 101.9(5) . . ?
O1 Li1 C32 100.6(5) . . ?
N1 Li1 C32 94.1(5) . . ?
Cl1 Li1 C32 107.6(5) . . ?
O1 Li1 C11 103.9(5) . . ?
N1 Li1 C11 31.9(3) . . ?
Cl1 Li1 C11 118.3(5) . . ?
C32 Li1 C11 111.5(5) . . ?
O1 Li1 Li2 163.4(7) . . ?
N1 Li1 Li2 46.8(4) . . ?
Cl1 Li1 Li2 56.8(3) . . ?
C32 Li1 Li2 95.5(5) . . ?
C11 Li1 Li2 73.6(4) . . ?
O1 Li1 P1 139.1(5) . . ?
N1 Li1 P1 28.8(2) . . ?
Cl1 Li1 P1 107.5(4) . . ?
C32 Li1 P1 65.3(3) . . ?
C11 Li1 P1 54.5(3) . . ?
Li2 Li1 P1 52.9(3) . . ?
C1A4 O1 C101 105.9(9) . . ?
C1A4 O1 C104 28.6(12) . . ?
C101 O1 C104 109.7(6) . . ?
C1A4 O1 C1A1 108.6(11) . . ?
C101 O1 C1A1 21.6(12) . . ?
C104 O1 C1A1 101.5(11) . . ?
C1A4 O1 Li1 131.8(9) . . ?
C101 O1 Li1 122.2(6) . . ?
C104 O1 Li1 121.6(6) . . ?
C1A1 O1 Li1 116.8(8) . . ?
O1 C101 C102 104.7(7) . . ?
C101 C102 C103 103.4(7) . . ?
C104 C103 C102 102.5(7) . . ?
O1 C104 C103 106.0(7) . . ?
O1 C1A1 C1A2 102.0(12) . . ?
C1A3 C1A2 C1A1 102.4(13) . . ?
C1A4 C1A3 C1A2 106.4(12) . . ?
O1 C1A4 C1A3 106.1(11) . . ?
O2 Li2 N2 120.5(7) . . ?
O2 Li2 N1 131.5(7) . . ?
N2 Li2 N1 75.9(5) . . ?
O2 Li2 Cl1 106.5(5) . . ?
N2 Li2 Cl1 121.1(6) . . ?
N1 Li2 Cl1 99.0(5) . . ?
O2 Li2 P1 132.2(6) . . ?
N2 Li2 P1 37.9(3) . . ?
N1 Li2 P1 38.7(3) . . ?
Cl1 Li2 P1 120.8(5) . . ?
O2 Li2 Li1 147.8(7) . . ?
N2 Li2 Li1 91.4(5) . . ?
N1 Li2 Li1 47.2(4) . . ?
Cl1 Li2 Li1 53.4(3) . . ?
P1 Li2 Li1 70.2(4) . . ?
C204 O2 C2A1 122.9(9) . . ?
C204 O2 C201 107.0(10) . . ?
C2A1 O2 C201 20.7(12) . . ?
C204 O2 C2A4 22.9(10) . . ?
C2A1 O2 C2A4 107.8(9) . . ?
C201 O2 C2A4 97.4(9) . . ?
C204 O2 Li2 116.5(9) . . ?
C2A1 O2 Li2 119.5(8) . . ?
C201 O2 Li2 129.6(8) . . ?
C2A4 O2 Li2 132.2(9) . . ?
O2 C201 C202 103.9(10) . . ?
C203 C202 C201 102.9(11) . . ?
C204 C203 C202 106.5(10) . . ?
O2 C204 C203 103.5(10) . . ?
O2 C2A1 C2A2 109.8(10) . . ?
C2A1 C2A2 C2A3 103.3(10) . . ?
C2A4 C2A3 C2A2 105.2(10) . . ?
O2 C2A4 C2A3 107.0(10) . . ?
O3 Li3 N3 119.0(7) . . ?
O3 Li3 N4 131.9(7) . . ?
N3 Li3 N4 74.9(4) . . ?
O3 Li3 Cl2 105.7(5) . . ?
N3 Li3 Cl2 125.8(6) . . ?
N4 Li3 Cl2 97.9(5) . . ?
O3 Li3 P1 133.9(6) . . ?
N3 Li3 P1 37.0(3) . . ?
N4 Li3 P1 38.0(2) . . ?
Cl2 Li3 P1 119.6(5) . . ?
O3 Li3 Li4 145.4(6) . . ?
N3 Li3 Li4 94.9(5) . . ?
N4 Li3 Li4 46.9(4) . . ?
Cl2 Li3 Li4 52.3(3) . . ?
P1 Li3 Li4 70.1(4) . . ?
C3A1 O3 C304 99.7(10) . . ?
C3A1 O3 C301 35.5(11) . . ?
C304 O3 C301 110.5(7) . . ?
C3A1 O3 C3A4 111.6(12) . . ?
C304 O3 C3A4 33.4(13) . . ?
C301 O3 C3A4 101.6(12) . . ?
C3A1 O3 Li3 125.9(9) . . ?
C304 O3 Li3 131.3(7) . . ?
C301 O3 Li3 116.6(6) . . ?
C3A4 O3 Li3 121.0(11) . . ?
O3 C301 C302 107.2(8) . . ?
C301 C302 C303 104.3(8) . . ?
C304 C303 C302 103.6(8) . . ?
O3 C304 C303 108.3(8) . . ?
O3 C3A1 C3A2 105.7(12) . . ?
C3A1 C3A2 C3A3 103.5(13) . . ?
C3A4 C3A3 C3A2 103.6(15) . . ?
O3 C3A4 C3A3 104.8(14) . . ?
O4 Li4 N4 129.0(6) . . ?
O4 Li4 Cl2 115.4(6) . . ?
N4 Li4 Cl2 103.6(5) . . ?
O4 Li4 C12 108.5(6) . . ?
N4 Li4 C12 95.2(5) . . ?
Cl2 Li4 C12 99.5(5) . . ?
O4 Li4 C41 100.1(5) . . ?
N4 Li4 C41 30.8(3) . . ?
Cl2 Li4 C41 115.4(5) . . ?
C12 Li4 C41 118.6(5) . . ?
O4 Li4 Li3 160.3(7) . . ?
N4 Li4 Li3 47.3(4) . . ?
Cl2 Li4 Li3 57.9(4) . . ?
C12 Li4 Li3 91.2(5) . . ?
C41 Li4 Li3 70.5(4) . . ?
O4 Li4 P1 135.4(5) . . ?
N4 Li4 P1 28.2(2) . . ?
Cl2 Li4 P1 108.9(4) . . ?
C12 Li4 P1 67.0(3) . . ?
C41 Li4 P1 54.8(3) . . ?
Li3 Li4 P1 53.5(3) . . ?
C4A4 O4 C4A1 107.7(13) . . ?
C4A4 O4 C401 108.8(11) . . ?
C4A1 O4 C401 20.4(16) . . ?
C4A4 O4 C404 16(2) . . ?
C4A1 O4 C404 100.5(12) . . ?
C401 O4 C404 107.2(8) . . ?
C4A4 O4 Li4 121.8(11) . . ?
C4A1 O4 Li4 130.3(10) . . ?
C401 O4 Li4 127.0(7) . . ?
C404 O4 Li4 125.8(7) . . ?
O4 C401 C402 102.9(8) . . ?
C401 C402 C403 102.3(9) . . ?
C404 C403 C402 105.0(9) . . ?
O4 C404 C403 107.9(8) . . ?
O4 C4A1 C4A2 104.1(13) . . ?
C4A1 C4A2 C4A3 104.3(13) . . ?
C4A2 C4A3 C4A4 106.6(13) . . ?
O4 C4A4 C4A3 104.2(13) . . ?
N7 Li5 O5 141.3(10) . . ?
N7 Li5 O5A 115.9(9) . . ?
O5 Li5 O5A 26.7(4) . . ?
N7 Li5 N7' 2.8(7) . . ?
O5 Li5 N7' 141.9(9) . . ?
O5A Li5 N7' 116.1(8) . . ?
N7 Li5 C71 36.3(5) . . ?
O5 Li5 C71 108.1(8) . . ?
O5A Li5 C71 81.5(7) . . ?
N7' Li5 C71 35.7(5) . . ?
N7 Li5 Cl1 106.1(7) . . ?
O5 Li5 Cl1 109.8(7) . . ?
O5A Li5 Cl1 127.0(6) . . ?
N7' Li5 Cl1 104.3(6) . . ?
C71 Li5 Cl1 124.1(7) . . ?
N7 Li5 C62 91.1(6) . . ?
O5 Li5 C62 97.3(6) . . ?
O5A Li5 C62 110.8(7) . . ?
N7' Li5 C62 93.6(6) . . ?
C71 Li5 C62 115.4(6) . . ?
Cl1 Li5 C62 98.7(5) . . ?
N7 Li5 C76 60.0(6) . . ?
O5 Li5 C76 96.4(7) . . ?
O5A Li5 C76 72.5(6) . . ?
N7' Li5 C76 58.2(6) . . ?
C71 Li5 C76 31.2(4) . . ?
Cl1 Li5 C76 105.1(6) . . ?
C62 Li5 C76 146.6(6) . . ?
N7 Li5 C71' 30.2(6) . . ?
O5 Li5 C71' 116.8(8) . . ?
O5A Li5 C71' 90.2(7) . . ?
N7' Li5 C71' 28.9(4) . . ?
C71 Li5 C71' 9.7(4) . . ?
Cl1 Li5 C71' 115.1(6) . . ?
C62 Li5 C71' 116.4(5) . . ?
C76 Li5 C71' 31.3(4) . . ?
N7 Li5 Li6 48.1(6) . . ?
O5 Li5 Li6 166.7(7) . . ?
O5A Li5 Li6 154.2(8) . . ?
N7' Li5 Li6 46.8(5) . . ?
C71 Li5 Li6 77.0(6) . . ?
Cl1 Li5 Li6 58.5(4) . . ?
C62 Li5 Li6 91.3(5) . . ?
C76 Li5 Li6 81.8(6) . . ?
C71' Li5 Li6 67.5(5) . . ?
C501 O5 C504 107.9(10) . . ?
C501 O5 Li5 121.8(10) . . ?
C504 O5 Li5 129.8(9) . . ?
O5 C501 C502 108.3(11) . . ?
C501 C502 C503 105.2(10) . . ?
C504 C503 C502 103.1(10) . . ?
O5 C504 C503 106.7(9) . . ?
C5A4 O5A C5A1 109.7(9) . . ?
C5A4 O5A Li5 120.9(10) . . ?
C5A1 O5A Li5 118.6(9) . . ?
O5A C5A1 C5A2 105.5(10) . . ?
C5A3 C5A2 C5A1 103.3(10) . . ?
C5A2 C5A3 C5A4 103.0(10) . . ?
O5A C5A4 C5A3 105.0(10) . . ?
O6 Li6 N8 121.6(7) . . ?
O6 Li6 N7' 124.5(8) . . ?
N8 Li6 N7' 74.2(6) . . ?
O6 Li6 N7 132.4(8) . . ?
N8 Li6 N7 76.0(6) . . ?
N7' Li6 N7 10.1(7) . . ?
O6 Li6 Cl1 107.3(6) . . ?
N8 Li6 Cl1 123.3(6) . . ?
N7' Li6 Cl1 101.4(7) . . ?
N7 Li6 Cl1 92.0(6) . . ?
O6 Li6 P2 132.4(7) . . ?
N8 Li6 P2 37.7(3) . . ?
N7' Li6 P2 36.6(4) . . ?
N7 Li6 P2 39.5(4) . . ?
Cl1 Li6 P2 118.5(5) . . ?
O6 Li6 Li5 141.0(7) . . ?
N8 Li6 Li5 95.5(5) . . ?
N7' Li6 Li5 50.4(6) . . ?
N7 Li6 Li5 40.6(5) . . ?
Cl1 Li6 Li5 51.9(4) . . ?
P2 Li6 Li5 70.4(4) . . ?
C604 O6 C6A1 112.6(9) . . ?
C604 O6 C6A4 22.6(12) . . ?
C6A1 O6 C6A4 108.1(12) . . ?
C604 O6 C601 102.6(11) . . ?
C6A1 O6 C601 24.2(11) . . ?
C6A4 O6 C601 107.7(9) . . ?
C604 O6 Li6 128.7(8) . . ?
C6A1 O6 Li6 117.7(8) . . ?
C6A4 O6 Li6 123.6(8) . . ?
C601 O6 Li6 127.6(8) . . ?
O6 C601 C602 97.1(10) . . ?
C603 C602 C601 102.0(10) . . ?
C602 C603 C604 105.4(9) . . ?
O6 C604 C603 102.4(9) . . ?
O6 C6A1 C6A2 102.3(11) . . ?
C6A3 C6A2 C6A1 107.1(11) . . ?
C6A2 C6A3 C6A4 103.9(11) . . ?
O6 C6A4 C6A3 101.2(12) . . ?
O7 Li7 N5 118.0(6) . . ?
O7 Li7 N6 135.4(7) . . ?
N5 Li7 N6 74.7(5) . . ?
O7 Li7 Cl2 107.5(5) . 1_545 ?
N5 Li7 Cl2 120.6(6) . 1_545 ?
N6 Li7 Cl2 98.6(5) . 1_545 ?
O7 Li7 P2 132.0(6) . . ?
N5 Li7 P2 37.2(3) . . ?
N6 Li7 P2 38.4(3) . . ?
Cl2 Li7 P2 120.5(5) 1_545 . ?
O7 Li7 Li8 151.1(7) . . ?
N5 Li7 Li8 90.9(5) . . ?
N6 Li7 Li8 47.0(4) . . ?
Cl2 Li7 Li8 53.1(3) 1_545 . ?
P2 Li7 Li8 70.4(4) . . ?
C7A1 O7 C704 68.4(10) . . ?
C7A1 O7 C701 60.6(11) . . ?
C704 O7 C701 108.0(7) . . ?
C7A1 O7 C7A4 107.3(10) . . ?
C704 O7 C7A4 50.6(7) . . ?
C701 O7 C7A4 101.9(8) . . ?
C7A1 O7 Li7 137.2(10) . . ?
C704 O7 Li7 123.1(7) . . ?
C701 O7 Li7 129.0(6) . . ?
C7A4 O7 Li7 109.7(7) . . ?
O7 C701 C702 101.2(8) . . ?
C701 C702 C703 105.3(9) . . ?
C704 C703 C702 102.0(9) . . ?
O7 C704 C703 114.2(9) . . ?
O7 C7A1 C7A2 110.5(12) . . ?
C7A1 C7A2 C7A3 106.7(12) . . ?
C7A4 C7A3 C7A2 105.9(12) . . ?
C7A3 C7A4 O7 105.4(10) . . ?
O8 Li8 O8A 25.3(4) . . ?
O8 Li8 N6 137.8(7) . . ?
O8A Li8 N6 126.6(7) . . ?
O8 Li8 Cl2 117.2(6) . 1_545 ?
O8A Li8 Cl2 117.7(6) . 1_545 ?
N6 Li8 Cl2 104.7(5) . 1_545 ?
O8 Li8 C82' 77.5(6) . . ?
O8A Li8 C82' 101.0(7) . . ?
N6 Li8 C82' 94.2(6) . . ?
Cl2 Li8 C82' 108.7(6) 1_545 . ?
O8 Li8 C61 112.2(6) . . ?
O8A Li8 C61 95.1(6) . . ?
N6 Li8 C61 32.4(2) . . ?
Cl2 Li8 C61 121.6(5) 1_545 . ?
C82' Li8 C61 110.5(5) . . ?
O8 Li8 Li7 171.2(8) . . ?
O8A Li8 Li7 161.4(8) . . ?
N6 Li8 Li7 49.1(4) . . ?
Cl2 Li8 Li7 57.2(4) 1_545 . ?
C82' Li8 Li7 97.5(6) . . ?
C61 Li8 Li7 76.3(4) . . ?
O8 Li8 P2 128.1(6) . . ?
O8A Li8 P2 133.3(6) . . ?
N6 Li8 P2 28.7(2) . . ?
Cl2 Li8 P2 108.8(4) 1_545 . ?
C82' Li8 P2 65.8(4) . . ?
C61 Li8 P2 55.0(3) . . ?
Li7 Li8 P2 54.1(3) . . ?
C801 O8 C804 107.1(8) . . ?
C801 O8 Li8 121.6(8) . . ?
C804 O8 Li8 128.2(8) . . ?
O8 C801 C802 107.5(9) . . ?
C801 C802 C803 101.5(9) . . ?
C802 C803 C804 104.2(9) . . ?
O8 C804 C803 105.0(8) . . ?
C8A4 O8A C8A1 110.2(10) . . ?
C8A4 O8A Li8 123.1(9) . . ?
C8A1 O8A Li8 118.6(10) . . ?
O8A C8A1 C8A2 109.2(11) . . ?
C8A1 C8A2 C8A3 106.0(11) . . ?
C8A2 C8A3 C8A4 106.0(11) . . ?
O8A C8A4 C8A3 105.7(10) . . ?

loop_
_geom_bond_atom_site_label_1
_geom_bond_atom_site_label_2
_geom_bond_distance
_geom_bond_site_symmetry_2
_geom_bond_publ_flag
P1 N2 1.609(5) . ?
P1 N3 1.611(5) . ?
P1 N1 1.632(5) . ?
P1 N4 1.644(5) . ?
P1 Li2 2.608(12) . ?
P1 Li3 2.665(11) . ?
P1 Li1 3.078(12) . ?
P1 Li4 3.120(12) . ?
N1 C11 1.396(7) . ?
N1 Li2 2.005(13) . ?
N1 Li1 2.017(13) . ?
C11 C16 1.363(8) . ?
C11 C12 1.408(8) . ?
C11 Li1 2.615(14) . ?
C12 C13 1.398(8) . ?
C12 Li4 2.426(13) . ?
C13 C14 1.339(9) . ?
C14 C15 1.362(9) . ?
C15 C16 1.379(9) . ?
N2 C21 1.368(8) . ?
N2 Li2 1.923(14) . ?
C21 C26 1.386(9) . ?
C21 C22 1.402(9) . ?
C22 C23 1.352(9) . ?
C23 C24 1.382(10) . ?
C24 C25 1.359(10) . ?
C25 C26 1.372(9) . ?
N3 C31 1.374(8) . ?
N3 Li3 1.964(12) . ?
C31 C32 1.391(9) . ?
C31 C36 1.404(9) . ?
C32 C33 1.379(9) . ?
C32 Li1 2.582(14) . ?
C33 C34 1.361(9) . ?
C34 C35 1.367(10) . ?
C35 C36 1.374(10) . ?
N4 C41 1.369(7) . ?
N4 Li4 2.024(13) . ?
N4 Li3 2.035(13) . ?
C41 C46 1.388(8) . ?
C41 C42 1.410(9) . ?
C41 Li4 2.634(13) . ?
C42 C43 1.355(9) . ?
C43 C44 1.366(9) . ?
C44 C45 1.356(9) . ?
C45 C46 1.383(8) . ?
P2 N7' 1.585(12) . ?
P2 N5 1.610(5) . ?
P2 N8 1.628(5) . ?
P2 N6 1.648(5) . ?
P2 N7 1.687(14) . ?
P2 Li7 2.654(12) . ?
P2 Li6 2.654(12) . ?
P2 Li8 3.085(12) . ?
N5 C51 1.364(8) . ?
N5 Li7 1.967(13) . ?
C51 C52 1.381(9) . ?
C51 C56 1.391(8) . ?
C52 C53 1.365(9) . ?
C53 C54 1.355(10) . ?
C54 C55 1.347(11) . ?
C55 C56 1.355(9) . ?
N6 C61 1.365(7) . ?
N6 Li8 1.985(12) . ?
N6 Li7 2.052(12) . ?
C61 C66 1.392(7) . ?
C61 C62 1.392(8) . ?
C61 Li8 2.531(14) . ?
C62 C63 1.376(8) . ?
C62 Li5 2.532(14) . ?
C63 C64 1.355(8) . ?
C64 C65 1.356(8) . ?
C65 C66 1.361(8) . ?
N7 C71 1.351(12) . ?
N7 Li5 1.800(19) . ?
N7 Li6 2.058(17) . ?
C71 C76 1.392(12) . ?
C71 C72 1.401(12) . ?
C71 Li5 2.28(2) . ?
C72 C73 1.370(12) . ?
C73 C74 1.370(12) . ?
C74 C75 1.381(13) . ?
C75 C76 1.377(12) . ?
C76 Li5 2.69(2) . ?
N7' C71' 1.351(11) . ?
N7' Li6 2.031(17) . ?
N7' Li5 2.15(2) . ?
C71' C72' 1.392(11) . ?
C71' C76' 1.397(11) . ?
C71' Li5 2.743(19) . ?
C72' C73' 1.388(12) . ?
C73' C74' 1.380(12) . ?
C74' C75' 1.370(12) . ?
C75' C76' 1.352(11) . ?
N8 C81 1.335(10) . ?
N8 C81' 1.399(11) . ?
N8 Li6 1.960(13) . ?
C81 C82 1.388(12) . ?
C81 C86 1.408(11) . ?
C82 C83 1.382(11) . ?
C83 C84 1.378(12) . ?
C84 C85 1.353(12) . ?
C85 C86 1.351(11) . ?
C81' C82' 1.393(12) . ?
C81' C86' 1.414(13) . ?
C82' C83' 1.383(12) . ?
C82' Li8 2.41(2) . ?
C83' C84' 1.358(13) . ?
C84' C85' 1.359(13) . ?
C85' C86' 1.375(13) . ?
Cl1 Li5 2.320(13) . ?
Cl1 Li1 2.348(11) . ?
Cl1 Li2 2.447(12) . ?
Cl1 Li6 2.516(14) . ?
Cl2 Li8 2.301(11) 1_565 ?
Cl2 Li4 2.331(12) . ?
Cl2 Li7 2.418(12) 1_565 ?
Cl2 Li3 2.494(11) . ?
Li1 O1 1.865(12) . ?
Li1 Li2 2.742(16) . ?
O1 C1A4 1.403(13) . ?
O1 C101 1.419(9) . ?
O1 C104 1.445(8) . ?
O1 C1A1 1.471(14) . ?
C101 C102 1.485(11) . ?
C102 C103 1.496(10) . ?
C103 C104 1.463(10) . ?
C1A1 C1A2 1.494(16) . ?
C1A2 C1A3 1.492(15) . ?
C1A3 C1A4 1.486(15) . ?
Li2 O2 1.909(13) . ?
O2 C204 1.391(12) . ?
O2 C2A1 1.408(11) . ?
O2 C201 1.416(12) . ?
O2 C2A4 1.421(12) . ?
C201 C202 1.509(13) . ?
C202 C203 1.495(14) . ?
C203 C204 1.489(14) . ?
C2A1 C2A2 1.482(12) . ?
C2A2 C2A3 1.490(14) . ?
C2A3 C2A4 1.466(13) . ?
Li3 O3 1.857(13) . ?
Li3 Li4 2.763(17) . ?
O3 C3A1 1.396(14) . ?
O3 C304 1.395(9) . ?
O3 C301 1.414(9) . ?
O3 C3A4 1.442(15) . ?
C301 C302 1.465(10) . ?
C302 C303 1.523(12) . ?
C303 C304 1.460(10) . ?
C3A1 C3A2 1.492(15) . ?
C3A2 C3A3 1.510(16) . ?
C3A3 C3A4 1.464(15) . ?
Li4 O4 1.861(13) . ?
O4 C4A4 1.417(14) . ?
O4 C4A1 1.429(14) . ?
O4 C401 1.440(10) . ?
O4 C404 1.444(10) . ?
C401 C402 1.520(12) . ?
C402 C403 1.520(12) . ?
C403 C404 1.475(11) . ?
C4A1 C4A2 1.480(15) . ?
C4A2 C4A3 1.493(16) . ?
C4A3 C4A4 1.497(15) . ?
Li5 O5 1.899(16) . ?
Li5 O5A 1.909(16) . ?
Li5 Li6 2.765(18) . ?
O5 C501 1.414(13) . ?
O5 C504 1.413(11) . ?
C501 C502 1.482(13) . ?
C502 C503 1.499(13) . ?
C503 C504 1.483(12) . ?
O5A C5A4 1.425(12) . ?
O5A C5A1 1.445(12) . ?
C5A1 C5A2 1.496(12) . ?
C5A2 C5A3 1.484(13) . ?
C5A3 C5A4 1.493(13) . ?
Li6 O6 1.877(13) . ?
O6 C604 1.417(11) . ?
O6 C6A1 1.426(12) . ?
O6 C6A4 1.434(13) . ?
O6 C601 1.442(11) . ?
C601 C602 1.549(13) . ?
C602 C603 1.467(12) . ?
C603 C604 1.511(13) . ?
C6A1 C6A2 1.524(14) . ?
C6A2 C6A3 1.487(14) . ?
C6A3 C6A4 1.543(15) . ?
Li7 O7 1.899(12) . ?
Li7 Cl2 2.418(12) 1_545 ?
Li7 Li8 2.700(17) . ?
O7 C7A1 1.284(13) . ?
O7 C704 1.355(10) . ?
O7 C701 1.488(10) . ?
O7 C7A4 1.556(11) . ?
C701 C702 1.504(11) . ?
C702 C703 1.549(12) . ?
C703 C704 1.415(11) . ?
C7A1 C7A2 1.469(14) . ?
C7A2 C7A3 1.478(15) . ?
C7A3 C7A4 1.419(14) . ?
Li8 O8 1.858(14) . ?
Li8 O8A 1.918(15) . ?
Li8 Cl2 2.301(11) 1_545 ?
O8 C801 1.442(10) . ?
O8 C804 1.454(11) . ?
C801 C802 1.466(12) . ?
C802 C803 1.472(12) . ?
C803 C804 1.500(12) . ?
O8A C8A4 1.419(11) . ?
O8A C8A1 1.421(12) . ?
C8A1 C8A2 1.430(13) . ?
C8A2 C8A3 1.490(13) . ?
C8A3 C8A4 1.492(13) . ?
